data_4061398
_journal_name_full Organometallics
_journal_paper_doi 10.1021/om049318g
_journal_year 2005
_chemical_formula_sum 'C73 H112 N4 Ti2'
_chemical_formula_weight 1141.47
_space_group_IT_number 2
_symmetry_cell_setting triclinic
_symmetry_space_group_name_Hall '-P 1'
_symmetry_space_group_name_H-M 'P -1'
_cell_angle_alpha 80.214(7)
_cell_angle_beta 81.987(7)
_cell_angle_gamma 72.650(7)
_cell_formula_units_Z 1
_cell_length_a 9.158(3)
_cell_length_b 13.307(4)
_cell_length_c 14.680(4)
_cell_measurement_temperature 112(2)
_cell_volume 1675.3(8)
_diffrn_ambient_temperature 112(2)
_exptl_crystal_density_diffrn 1.131
_cod_depositor_comments
;
The following automatic conversions were performed:
'_symmetry_cell_setting' value 'Triclinic' changed to 'triclinic'
according to '/home/saulius/struct/CIF-dictionaries/cif_core.dic'
dictionary named 'cif_core.dic' version 2.4.1 from 2010-06-29.

Automatic conversion script
Id: cif_fix_enum 1527 2010-12-29 10:47:43Z saulius 
;
_cod_original_sg_symbol_H-M 'P 1'
_cod_database_code 4061398

loop_
_symmetry_equiv_pos_as_xyz
'x, y, z'
'-x, -y, -z'

loop_
_atom_site_label
_atom_site_type_symbol
_atom_site_fract_x
_atom_site_fract_y
_atom_site_fract_z
_atom_site_U_iso_or_equiv
_atom_site_adp_type
_atom_site_occupancy
_atom_site_symmetry_multiplicity
_atom_site_calc_flag
_atom_site_refinement_flags
_atom_site_disorder_assembly
_atom_site_disorder_group
Ti1 Ti 0.04702(11) 0.06056(8) 0.12259(7) 0.0154(2) Uani 1 1 d . . .
N2 N -0.0513(4) 0.2170(3) 0.1043(2) 0.0138(9) Uani 1 1 d . . .
C3 C -0.1250(5) 0.2327(4) 0.0261(3) 0.0137(11) Uani 1 1 d . . .
C4 C -0.1733(6) 0.1532(4) -0.0007(3) 0.0179(12) Uani 1 1 d . . .
C5 C -0.1973(5) 0.0537(4) 0.0474(3) 0.0153(11) Uani 1 1 d . . .
C6 C -0.1724(5) 0.0188(4) 0.1423(3) 0.0142(11) Uani 1 1 d . . .
C7 C -0.2325(5) -0.0658(4) 0.2081(3) 0.0171(11) Uani 1 1 d . . .
C8 C -0.4089(6) -0.0359(5) 0.2114(4) 0.0231(13) Uani 1 1 d . . .
C9 C -0.1619(7) -0.1775(4) 0.1821(4) 0.0219(13) Uani 1 1 d . . .
C10 C -0.1938(7) -0.0666(5) 0.3076(4) 0.0237(13) Uani 1 1 d . . .
C11 C -0.0420(5) 0.3078(4) 0.1411(3) 0.0156(11) Uani 1 1 d . . .
C12 C -0.1700(5) 0.3624(4) 0.1967(3) 0.0174(11) Uani 1 1 d . . .
C13 C -0.1553(6) 0.4463(4) 0.2386(3) 0.0188(12) Uani 1 1 d . . .
C14 C -0.0210(6) 0.4761(4) 0.2234(4) 0.0230(13) Uani 1 1 d . . .
C15 C 0.1011(6) 0.4247(4) 0.1655(3) 0.0199(12) Uani 1 1 d . . .
C16 C 0.0922(5) 0.3421(4) 0.1216(3) 0.0146(11) Uani 1 1 d . . .
C17 C 0.2246(6) 0.2907(4) 0.0546(3) 0.0200(12) Uani 1 1 d . . .
C18 C 0.2837(7) 0.3716(5) -0.0156(4) 0.0295(15) Uani 1 1 d . . .
C19 C 0.3582(6) 0.2105(5) 0.1053(4) 0.0262(13) Uani 1 1 d . . .
C20 C -0.3197(5) 0.3299(4) 0.2146(3) 0.0175(12) Uani 1 1 d . . .
C21 C -0.4619(6) 0.4258(5) 0.2113(4) 0.0262(14) Uani 1 1 d . . .
C22 C -0.3206(7) 0.2557(5) 0.3053(4) 0.0282(14) Uani 1 1 d . . .
C23 C -0.1545(8) 0.3387(5) -0.0337(4) 0.0240(14) Uani 1 1 d . . .
C24 C 0.2397(6) 0.0072(4) 0.0126(3) 0.0154(11) Uani 1 1 d . . .
N25 N 0.1287(4) 0.0186(3) 0.2270(2) 0.0146(9) Uani 1 1 d . . .
C26 C 0.2055(5) -0.0249(4) 0.3072(3) 0.0162(12) Uani 1 1 d . . .
C27 C 0.2720(5) -0.1352(4) 0.3251(3) 0.0165(12) Uani 1 1 d . . .
C28 C 0.3582(6) -0.1781(4) 0.4015(3) 0.0199(12) Uani 1 1 d . . .
C29 C 0.3788(6) -0.1125(4) 0.4589(3) 0.0213(13) Uani 1 1 d . . .
C30 C 0.3087(6) -0.0055(4) 0.4446(3) 0.0186(12) Uani 1 1 d . . .
C31 C 0.2202(5) 0.0409(4) 0.3698(3) 0.0171(12) Uani 1 1 d . . .
C32 C 0.1360(6) 0.1587(4) 0.3621(3) 0.0181(12) Uani 1 1 d . . .
C33 C 0.0051(7) 0.1801(5) 0.4397(4) 0.0310(15) Uani 1 1 d . . .
C34 C 0.2414(8) 0.2279(5) 0.3626(5) 0.0323(15) Uani 1 1 d . . .
C35 C 0.2554(6) -0.2130(4) 0.2627(4) 0.0198(13) Uani 1 1 d . . .
C36 C 0.1939(7) -0.3017(5) 0.3168(4) 0.0279(14) Uani 1 1 d . . .
C37 C 0.4081(7) -0.2570(5) 0.2057(4) 0.0266(14) Uani 1 1 d . . .
C38 C 0.3419(8) 0.4300(5) -0.5111(4) 0.0355(16) Uani 1 1 d . . .
C39 C 0.4262(7) 0.4934(5) -0.4720(4) 0.0298(15) Uani 1 1 d . . .
C40 C 0.2020(12) 0.4113(9) -0.4496(7) 0.036(3) Uani 0.50 1 d P . .
H41 H -0.199(5) 0.168(4) -0.057(3) 0.037(17) Uiso 1 1 d . . .
H42 H -0.445(6) 0.036(4) 0.228(3) 0.038(17) Uiso 1 1 d . . .
H43 H -0.453(5) -0.027(4) 0.146(3) 0.025(14) Uiso 1 1 d . . .
H44 H -0.438(5) -0.087(4) 0.255(3) 0.020(14) Uiso 1 1 d . . .
H45 H -0.185(5) -0.185(3) 0.120(3) 0.013(12) Uiso 1 1 d . . .
H46 H -0.040(6) -0.203(4) 0.174(3) 0.029(15) Uiso 1 1 d . . .
H47 H -0.189(6) -0.230(4) 0.224(4) 0.051(19) Uiso 1 1 d . . .
H48 H -0.242(4) 0.005(3) 0.331(3) 0.009(12) Uiso 1 1 d . . .
H49 H -0.098(4) -0.086(3) 0.313(3) 0.000(12) Uiso 1 1 d . . .
H50 H -0.251(5) -0.125(4) 0.359(3) 0.035(15) Uiso 1 1 d . . .
H51 H -0.247(5) 0.486(3) 0.282(3) 0.018(13) Uiso 1 1 d . . .
H52 H -0.009(5) 0.531(4) 0.254(3) 0.019(13) Uiso 1 1 d . . .
H53 H 0.186(5) 0.455(3) 0.149(3) 0.017(13) Uiso 1 1 d . . .
H54 H 0.179(5) 0.239(3) 0.020(3) 0.014(12) Uiso 1 1 d . . .
H55 H 0.369(6) 0.334(4) -0.076(4) 0.057(18) Uiso 1 1 d . . .
H56 H 0.198(6) 0.430(4) -0.046(3) 0.037(16) Uiso 1 1 d . . .
H57 H 0.328(5) 0.406(3) 0.014(3) 0.011(14) Uiso 1 1 d . . .
H58 H 0.395(6) 0.251(4) 0.144(3) 0.042(17) Uiso 1 1 d . . .
H59 H 0.315(4) 0.150(3) 0.147(3) 0.012(12) Uiso 1 1 d . . .
H60 H 0.433(5) 0.171(3) 0.049(3) 0.022(14) Uiso 1 1 d . . .
H61 H -0.324(4) 0.291(3) 0.168(3) 0.008(12) Uiso 1 1 d . . .
H62 H -0.464(6) 0.471(4) 0.151(4) 0.05(2) Uiso 1 1 d . . .
H63 H -0.466(5) 0.477(4) 0.276(3) 0.044(16) Uiso 1 1 d . . .
H64 H -0.543(5) 0.403(3) 0.222(3) 0.000(12) Uiso 1 1 d . . .
H65 H -0.412(5) 0.234(3) 0.314(3) 0.007(12) Uiso 1 1 d . . .
H66 H -0.225(5) 0.184(4) 0.307(3) 0.028(14) Uiso 1 1 d . . .
H67 H -0.339(5) 0.303(4) 0.361(3) 0.033(15) Uiso 1 1 d . . .
H68 H -0.252(6) 0.386(4) -0.013(4) 0.051(19) Uiso 1 1 d . . .
H69 H -0.069(6) 0.361(4) -0.054(4) 0.05(2) Uiso 1 1 d . . .
H70 H -0.185(4) 0.330(3) -0.096(3) 0.006(11) Uiso 1 1 d . . .
H71 H 0.278(5) 0.071(4) -0.016(3) 0.038(16) Uiso 1 1 d . . .
H72 H 0.299(4) -0.043(3) 0.052(3) 0.007(12) Uiso 1 1 d . . .
H73 H 0.411(4) -0.263(3) 0.415(3) 0.010(12) Uiso 1 1 d . . .
H74 H 0.427(5) -0.146(4) 0.513(3) 0.026(15) Uiso 1 1 d . . .
H75 H 0.315(4) 0.041(3) 0.482(3) 0.000(11) Uiso 1 1 d . . .
H76 H 0.090(4) 0.185(3) 0.301(3) 0.007(11) Uiso 1 1 d . . .
H77 H -0.067(5) 0.130(4) 0.438(3) 0.022(14) Uiso 1 1 d . . .
H78 H -0.049(5) 0.256(4) 0.426(3) 0.030(15) Uiso 1 1 d . . .
H79 H 0.045(5) 0.150(4) 0.502(3) 0.023(14) Uiso 1 1 d . . .
H80 H 0.280(6) 0.220(4) 0.422(4) 0.047(18) Uiso 1 1 d . . .
H81 H 0.182(5) 0.299(4) 0.356(3) 0.013(13) Uiso 1 1 d . . .
H82 H 0.332(6) 0.212(4) 0.325(4) 0.05(2) Uiso 1 1 d . . .
H83 H 0.195(5) -0.173(4) 0.214(3) 0.031(16) Uiso 1 1 d . . .
H84 H 0.200(5) -0.357(4) 0.261(3) 0.032(14) Uiso 1 1 d . . .
H85 H 0.115(5) -0.277(4) 0.353(3) 0.016(15) Uiso 1 1 d . . .
H86 H 0.268(6) -0.355(4) 0.358(3) 0.038(16) Uiso 1 1 d . . .
H87 H 0.470(6) -0.298(4) 0.248(3) 0.039(17) Uiso 1 1 d . . .
H88 H 0.399(4) -0.313(3) 0.165(3) 0.012(12) Uiso 1 1 d . . .
H89 H 0.442(5) -0.199(4) 0.166(3) 0.025(14) Uiso 1 1 d . . .
H90 H -0.193(4) 0.092(3) 0.174(3) 0.013(12) Uiso 1 1 d . . .
H91 H 0.312(5) 0.464(4) -0.571(3) 0.023(14) Uiso 1 1 d . . .
H92 H 0.402(5) 0.362(3) -0.515(3) 0.010(13) Uiso 1 1 d . . .
H93 H 0.360(4) 0.564(3) -0.462(3) 0.006(12) Uiso 1 1 d . . .
H94 H 0.443(5) 0.462(4) -0.411(3) 0.022(14) Uiso 1 1 d . . .

loop_
_atom_site_aniso_label
_atom_site_aniso_U_11
_atom_site_aniso_U_22
_atom_site_aniso_U_33
_atom_site_aniso_U_23
_atom_site_aniso_U_13
_atom_site_aniso_U_12
Ti1 0.0154(5) 0.0173(5) 0.0142(5) -0.0020(4) -0.0042(4) -0.0045(5)
N2 0.012(2) 0.020(2) 0.010(2) -0.0032(18) -0.0004(17) -0.0054(19)
C3 0.010(3) 0.014(3) 0.015(3) -0.007(2) 0.001(2) 0.003(2)
C4 0.024(3) 0.016(3) 0.011(3) -0.002(2) -0.010(2) 0.003(2)
C5 0.006(2) 0.017(3) 0.022(3) -0.003(2) -0.003(2) -0.002(2)
C6 0.014(3) 0.015(3) 0.014(3) -0.002(2) -0.005(2) -0.004(2)
C7 0.014(3) 0.024(3) 0.015(3) -0.004(2) -0.001(2) -0.006(2)
C8 0.020(3) 0.028(4) 0.019(3) 0.003(3) 0.001(2) -0.008(3)
C9 0.023(3) 0.020(3) 0.023(3) 0.002(3) -0.008(3) -0.007(3)
C10 0.017(3) 0.031(4) 0.023(3) -0.007(3) -0.003(3) -0.004(3)
C11 0.018(3) 0.015(3) 0.015(3) -0.002(2) -0.003(2) -0.005(2)
C12 0.020(3) 0.019(3) 0.010(2) 0.000(2) -0.005(2) 0.000(2)
C13 0.022(3) 0.018(3) 0.016(3) -0.009(2) 0.003(2) -0.005(3)
C14 0.034(4) 0.019(3) 0.021(3) -0.004(3) -0.008(3) -0.013(3)
C15 0.015(3) 0.021(3) 0.027(3) 0.001(3) -0.005(2) -0.012(3)
C16 0.021(3) 0.012(3) 0.011(2) -0.001(2) -0.002(2) -0.005(2)
C17 0.016(3) 0.019(3) 0.026(3) -0.005(3) -0.002(2) -0.005(3)
C18 0.026(4) 0.034(4) 0.029(4) -0.010(3) 0.008(3) -0.012(3)
C19 0.024(3) 0.023(3) 0.033(4) -0.002(3) -0.008(3) -0.007(3)
C20 0.012(3) 0.023(3) 0.019(3) -0.008(2) -0.002(2) -0.004(2)
C21 0.009(3) 0.030(4) 0.041(4) -0.009(3) -0.004(3) -0.006(3)
C22 0.022(3) 0.031(4) 0.032(3) -0.005(3) 0.006(3) -0.012(3)
C23 0.026(4) 0.021(3) 0.023(3) -0.001(3) -0.006(3) -0.002(3)
C24 0.017(3) 0.016(3) 0.014(3) -0.001(2) -0.008(2) -0.003(2)
N25 0.011(2) 0.020(2) 0.012(2) 0.0017(18) -0.0036(17) -0.0038(19)
C26 0.012(3) 0.026(3) 0.014(3) -0.001(2) -0.001(2) -0.010(2)
C27 0.013(3) 0.025(3) 0.011(3) 0.001(2) -0.001(2) -0.006(2)
C28 0.018(3) 0.018(3) 0.023(3) 0.000(2) -0.003(2) -0.004(2)
C29 0.019(3) 0.035(4) 0.012(3) -0.003(3) -0.007(2) -0.009(3)
C30 0.019(3) 0.023(3) 0.017(3) -0.005(3) -0.006(2) -0.006(3)
C31 0.011(3) 0.026(3) 0.015(3) 0.000(2) 0.000(2) -0.009(2)
C32 0.017(3) 0.029(3) 0.011(3) -0.002(2) -0.005(2) -0.008(3)
C33 0.027(4) 0.034(4) 0.029(4) -0.007(3) -0.005(3) -0.001(3)
C34 0.029(4) 0.026(4) 0.044(4) 0.000(3) -0.017(3) -0.007(3)
C35 0.014(3) 0.029(3) 0.017(3) -0.004(3) -0.004(2) -0.006(3)
C36 0.025(4) 0.025(4) 0.033(4) -0.003(3) -0.002(3) -0.006(3)
C37 0.032(4) 0.024(3) 0.022(3) -0.008(3) -0.008(3) -0.001(3)
C38 0.053(4) 0.022(4) 0.035(4) -0.006(3) -0.023(3) -0.006(3)
C39 0.039(4) 0.028(4) 0.023(3) -0.014(3) 0.000(3) -0.007(3)
C40 0.020(6) 0.058(9) 0.033(7) -0.013(6) 0.008(5) -0.016(6)

loop_
_geom_bond_atom_site_label_1
_geom_bond_atom_site_label_2
_geom_bond_distance
_geom_bond_site_symmetry_2
_geom_bond_publ_flag
Ti1 N25 1.732(4) . ?
Ti1 N2 1.994(4) . ?
Ti1 C6 2.209(5) . ?
Ti1 C24 2.253(5) . ?
Ti1 C5 2.661(5) . ?
Ti1 C3 2.665(5) . ?
Ti1 H90 2.16(4) . ?
N2 C3 1.366(5) . ?
N2 C11 1.433(6) . ?
C3 C4 1.393(7) . ?
C3 C23 1.500(7) . ?
C4 C5 1.454(6) . ?
C4 H41 0.87(4) . ?
C5 C6 1.419(6) . ?
C5 C24 1.451(6) 2 ?
C6 C7 1.535(6) . ?
C6 H90 1.11(4) . ?
C7 C9 1.524(7) . ?
C7 C8 1.540(7) . ?
C7 C10 1.548(7) . ?
C8 H42 0.97(5) . ?
C8 H43 1.06(4) . ?
C8 H44 0.92(4) . ?
C9 H45 0.99(4) . ?
C9 H46 1.06(5) . ?
C9 H47 0.92(5) . ?
C10 H48 1.02(4) . ?
C10 H49 0.85(4) . ?
C10 H50 1.18(5) . ?
C11 C12 1.413(6) . ?
C11 C16 1.412(6) . ?
C12 C13 1.410(7) . ?
C12 C20 1.534(6) . ?
C13 C14 1.380(7) . ?
C13 H51 1.05(4) . ?
C14 C15 1.384(7) . ?
C14 H52 0.96(4) . ?
C15 C16 1.393(7) . ?
C15 H53 0.97(4) . ?
C16 C17 1.519(6) . ?
C17 C18 1.525(7) . ?
C17 C19 1.547(7) . ?
C17 H54 1.12(4) . ?
C18 H55 1.17(5) . ?
C18 H56 1.02(5) . ?
C18 H57 0.88(4) . ?
C19 H58 0.99(5) . ?
C19 H59 1.06(4) . ?
C19 H60 1.10(5) . ?
C20 C22 1.519(7) . ?
C20 C21 1.527(7) . ?
C20 H61 0.93(4) . ?
C21 H62 0.98(5) . ?
C21 H63 1.25(5) . ?
C21 H64 0.86(4) . ?
C22 H65 0.94(4) . ?
C22 H66 1.08(5) . ?
C22 H67 1.07(5) . ?
C23 H68 0.97(5) . ?
C23 H69 0.91(5) . ?
C23 H70 1.03(4) . ?
C24 C5 1.451(6) 2 ?
C24 H71 1.01(5) . ?
C24 H72 0.90(4) . ?
N25 C26 1.404(5) . ?
C26 C27 1.405(6) . ?
C26 C31 1.418(7) . ?
C27 C28 1.404(6) . ?
C27 C35 1.546(7) . ?
C28 C29 1.377(7) . ?
C28 H73 1.09(4) . ?
C29 C30 1.369(7) . ?
C29 H74 0.94(4) . ?
C30 C31 1.401(6) . ?
C30 H75 0.92(4) . ?
C31 C32 1.519(7) . ?
C32 C34 1.522(7) . ?
C32 C33 1.531(7) . ?
C32 H76 1.01(4) . ?
C33 H77 1.08(4) . ?
C33 H78 0.98(5) . ?
C33 H79 1.01(4) . ?
C34 H80 0.97(5) . ?
C34 H81 0.94(4) . ?
C34 H82 0.92(5) . ?
C35 C36 1.514(7) . ?
C35 C37 1.533(7) . ?
C35 H83 0.95(4) . ?
C36 H84 1.18(5) . ?
C36 H85 0.85(4) . ?
C36 H86 1.01(5) . ?
C37 H87 0.90(5) . ?
C37 H88 1.07(4) . ?
C37 H89 0.99(4) . ?
C38 C39 1.521(8) . ?
C38 C40 1.520(11) . ?
C38 H91 0.96(4) . ?
C38 H92 0.91(4) . ?
C39 C39 1.522(11) 2_664 ?
C39 H93 0.98(4) . ?
C39 H94 0.93(4) . ?
